data_4104780
loop_
_publ_author_name
'Yeon-Ju Lee'
'Richard R. Schrock'
'Amir H. Hoveyda'

_publ_section_title
;
 Endo-Selective Enyne Ring-Closing Metathesis Promoted by
 Stereogenic-at-Mo Monoalkoxide and Monoaryloxide Complexes. Efficient
 Synthesis of Cyclic Dienes Not Accessible through Reactions with Ru
 Carbenes
;
_journal_name_full 'Journal of the American Chemical Society'
_journal_page_first 10652
_journal_page_last 10661
_journal_paper_doi 10.1021/ja904098h
_journal_volume 131
_journal_year 2009
_chemical_formula_moiety 'C46 H50 Mo N2 O'
_chemical_formula_sum 'C46 H50 Mo N2 O'
_chemical_formula_weight 742.82
_chemical_name_systematic
; 
 ? 
;
_space_group_IT_number 15
_symmetry_cell_setting monoclinic
_symmetry_space_group_name_Hall '-C 2yc'
_symmetry_space_group_name_H-M 'C 1 2/c 1'
_atom_sites_solution_hydrogens difmap
_atom_sites_solution_primary direct
_atom_sites_solution_secondary difmap
_audit_creation_method SHELXL-97
_cell_angle_alpha 90.00
_cell_angle_beta 106.856(2)
_cell_angle_gamma 90.00
_cell_formula_units_Z 8
_cell_length_a 43.321(7)
_cell_length_b 12.988(2)
_cell_length_c 14.383(2)
_cell_measurement_reflns_used 9913
_cell_measurement_temperature 100(2)
_cell_measurement_theta_max 28.32
_cell_measurement_theta_min 2.11
_cell_volume 7745(2)
_computing_cell_refinement 'Bruker SAINT'
_computing_data_collection 'Bruker SMART'
_computing_data_reduction 'Bruker SAINT'
_computing_molecular_graphics 'Bruker SHELXTL'
_computing_publication_material 'Bruker SHELXTL'
_computing_structure_refinement 'SHELXL-97 (Sheldrick, 2008)'
_computing_structure_solution 'SHELXS-97 (Sheldrick, 2008)'
_diffrn_ambient_temperature 100(2)
_diffrn_measured_fraction_theta_full 0.989
_diffrn_measured_fraction_theta_max 0.989
_diffrn_measurement_device_type 'Bruker SMART APEX CCD'
_diffrn_measurement_method '0.3 deg wide \w exposures'
_diffrn_radiation_monochromator graphite
_diffrn_radiation_source 'normal-focus sealed tube'
_diffrn_radiation_type MoK\a
_diffrn_radiation_wavelength 0.71073
_diffrn_reflns_av_R_equivalents 0.0476
_diffrn_reflns_av_sigmaI/netI 0.0359
_diffrn_reflns_limit_h_max 57
_diffrn_reflns_limit_h_min -56
_diffrn_reflns_limit_k_max 17
_diffrn_reflns_limit_k_min -17
_diffrn_reflns_limit_l_max 19
_diffrn_reflns_limit_l_min -18
_diffrn_reflns_number 58663
_diffrn_reflns_theta_full 28.37
_diffrn_reflns_theta_max 28.37
_diffrn_reflns_theta_min 1.64
_exptl_absorpt_coefficient_mu 0.375
_exptl_absorpt_correction_T_max 0.9888
_exptl_absorpt_correction_T_min 0.9599
_exptl_absorpt_correction_type multi-scan
_exptl_absorpt_process_details SADABS
_exptl_crystal_colour red
_exptl_crystal_density_diffrn 1.274
_exptl_crystal_density_method none
_exptl_crystal_description block
_exptl_crystal_F_000 3120
_exptl_crystal_size_max 0.11
_exptl_crystal_size_mid 0.10
_exptl_crystal_size_min 0.03
_refine_diff_density_max 0.760
_refine_diff_density_min -0.675
_refine_diff_density_rms 0.076
_refine_ls_extinction_coef na
_refine_ls_extinction_method none
_refine_ls_goodness_of_fit_ref 1.077
_refine_ls_hydrogen_treatment refxyz
_refine_ls_matrix_type full
_refine_ls_number_parameters 592
_refine_ls_number_reflns 9584
_refine_ls_number_restraints 50
_refine_ls_restrained_S_all 1.076
_refine_ls_R_factor_all 0.0480
_refine_ls_R_factor_gt 0.0370
_refine_ls_shift/su_max 0.001
_refine_ls_shift/su_mean 0.000
_refine_ls_structure_factor_coef Fsqd
_refine_ls_weighting_details 'calc w=1/[\s^2^(Fo^2^)+(0.0367P)^2^+9.7751P] where P=(Fo^2^+2Fc^2^)/3'
_refine_ls_weighting_scheme calc
_refine_ls_wR_factor_gt 0.0796
_refine_ls_wR_factor_ref 0.0842
_reflns_number_gt 8121
_reflns_number_total 9584
_reflns_threshold_expression >2sigma(I)
_cod_data_source_file ja904098h_si_003.cif
_cod_data_source_block C46H50MoN2O
_cod_original_sg_symbol_H-M 'C 2/c'
_cod_database_code 4104780

loop_
_symmetry_equiv_pos_as_xyz
'x, y, z'
'-x, y, -z+1/2'
'x+1/2, y+1/2, z'
'-x+1/2, y+1/2, -z+1/2'
'-x, -y, -z'
'x, -y, z-1/2'
'-x+1/2, -y+1/2, -z'
'x+1/2, -y+1/2, z-1/2'

loop_
_atom_site_label
_atom_site_type_symbol
_atom_site_fract_x
_atom_site_fract_y
_atom_site_fract_z
_atom_site_U_iso_or_equiv
_atom_site_adp_type
_atom_site_occupancy
_atom_site_symmetry_multiplicity
_atom_site_calc_flag
_atom_site_refinement_flags
Mo1 Mo 0.605143(4) 0.273742(12) 0.026572(11) 0.01117(5) Uani 1 1 d .
N1 N 0.61655(4) 0.40209(12) 0.03707(11) 0.0145(3) Uani 1 1 d .
C1 C 0.61985(5) 0.50796(14) 0.03145(13) 0.0145(4) Uani 1 1 d .
C2 C 0.59182(5) 0.56751(15) -0.01244(14) 0.0163(4) Uani 1 1 d .
C3 C 0.59566(5) 0.67287(16) -0.02113(15) 0.0207(4) Uani 1 1 d D
H3 H 0.5775(5) 0.7136(17) -0.0499(17) 0.025 Uiso 1 1 d D
C4 C 0.62581(6) 0.71812(15) 0.01217(16) 0.0240(5) Uani 1 1 d D
H4 H 0.6285(6) 0.7910(13) 0.0083(18) 0.029 Uiso 1 1 d D
C5 C 0.65267(6) 0.66013(16) 0.05531(16) 0.0235(5) Uani 1 1 d D
H5 H 0.6732(4) 0.6895(19) 0.0796(17) 0.028 Uiso 1 1 d D
C6 C 0.65058(5) 0.55400(15) 0.06574(15) 0.0187(4) Uani 1 1 d .
C7 C 0.55906(5) 0.51570(16) -0.04409(15) 0.0191(4) Uani 1 1 d D
H7 H 0.5622(5) 0.4442(13) -0.0627(16) 0.023 Uiso 1 1 d D
C8 C 0.54520(5) 0.50732(17) 0.04246(17) 0.0229(4) Uani 1 1 d D
H8A H 0.5610(5) 0.4821(19) 0.1003(15) 0.034 Uiso 1 1 d D
H8B H 0.5262(5) 0.4622(18) 0.0288(18) 0.034 Uiso 1 1 d D
H8C H 0.5390(6) 0.5758(14) 0.0588(18) 0.034 Uiso 1 1 d D
C9 C 0.53506(6) 0.56718(19) -0.13112(17) 0.0286(5) Uani 1 1 d D
H9A H 0.5435(6) 0.572(2) -0.1875(16) 0.043 Uiso 1 1 d D
H9B H 0.5287(6) 0.6348(15) -0.116(2) 0.043 Uiso 1 1 d D
H9C H 0.5149(5) 0.529(2) -0.147(2) 0.043 Uiso 1 1 d D
C10 C 0.68023(5) 0.49109(17) 0.11516(17) 0.0253(5) Uani 1 1 d D
H10 H 0.6748(6) 0.4184(13) 0.1099(18) 0.030 Uiso 1 1 d D
C11 C 0.70683(7) 0.5046(2) 0.0658(2) 0.0427(7) Uani 1 1 d D
H11A H 0.7001(8) 0.491(3) -0.0041(14) 0.064 Uiso 1 1 d D
H11B H 0.7239(6) 0.456(2) 0.093(2) 0.064 Uiso 1 1 d D
H11C H 0.7156(7) 0.5748(16) 0.076(2) 0.064 Uiso 1 1 d D
C12 C 0.69250(7) 0.5194(2) 0.22294(19) 0.0422(7) Uani 1 1 d D
H12A H 0.6752 0.5091 0.2534 0.063 Uiso 1 1 calc RD
H12B H 0.6992 0.5917 0.2294 0.063 Uiso 1 1 calc RD
H12C H 0.7109 0.4756 0.2550 0.063 Uiso 1 1 calc RD
N2 N 0.56034(4) 0.25583(12) 0.04163(12) 0.0146(3) Uani 1 1 d .
C13 C 0.55863(5) 0.25450(15) 0.13786(15) 0.0176(4) Uani 1 1 d .
C14 C 0.52784(5) 0.23242(17) 0.13689(16) 0.0233(4) Uani 1 1 d D
H14 H 0.5211(6) 0.2267(18) 0.1923(14) 0.028 Uiso 1 1 d D
C15 C 0.50937(5) 0.22020(16) 0.03793(17) 0.0225(4) Uani 1 1 d D
H15 H 0.4871(4) 0.2038(18) 0.0123(17) 0.027 Uiso 1 1 d D
C16 C 0.52931(5) 0.23556(15) -0.01830(15) 0.0178(4) Uani 1 1 d .
C17 C 0.58779(6) 0.27684(18) 0.22115(16) 0.0235(4) Uani 1 1 d D
H17A H 0.5819(6) 0.271(2) 0.2814(15) 0.035 Uiso 1 1 d D
H17B H 0.5961(6) 0.3462(14) 0.2171(19) 0.035 Uiso 1 1 d D
H17C H 0.6044(5) 0.2268(17) 0.2270(19) 0.035 Uiso 1 1 d D
C18 C 0.52139(5) 0.23393(19) -0.12647(16) 0.0237(4) Uani 1 1 d D
H18A H 0.4994(4) 0.216(2) -0.1522(19) 0.036 Uiso 1 1 d D
H18B H 0.5339(6) 0.1843(18) -0.1503(18) 0.036 Uiso 1 1 d D
H18C H 0.5256(6) 0.2985(15) -0.1516(18) 0.036 Uiso 1 1 d D
C19 C 0.59987(5) 0.25424(14) -0.10547(14) 0.0145(4) Uani 1 1 d D
H19 H 0.5950(5) 0.1822(12) -0.1060(16) 0.017 Uiso 1 1 d D
C20 C 0.60679(5) 0.29166(15) -0.19697(14) 0.0168(4) Uani 1 1 d .
C21 C 0.61006(6) 0.40896(17) -0.19964(17) 0.0238(5) Uani 1 1 d D
H21A H 0.6280(5) 0.434(2) -0.1453(16) 0.036 Uiso 1 1 d D
H21B H 0.5899(5) 0.4409(19) -0.1973(18) 0.036 Uiso 1 1 d D
H21C H 0.6150(6) 0.426(2) -0.2605(14) 0.036 Uiso 1 1 d D
C22 C 0.57895(6) 0.25709(19) -0.28490(16) 0.0253(5) Uani 1 1 d D
H22A H 0.5754(6) 0.1818(14) -0.2825(19) 0.038 Uiso 1 1 d D
H22B H 0.5835(6) 0.274(2) -0.3454(15) 0.038 Uiso 1 1 d D
H22C H 0.5592(5) 0.2929(19) -0.283(2) 0.038 Uiso 1 1 d D
C23 C 0.63907(5) 0.24001(15) -0.19419(14) 0.0165(4) Uani 1 1 d .
C24 C 0.64210(5) 0.16779(16) -0.26262(15) 0.0214(4) Uani 1 1 d D
H24 H 0.6238(5) 0.1518(18) -0.3147(14) 0.026 Uiso 1 1 d D
C25 C 0.67146(6) 0.12029(18) -0.25481(18) 0.0277(5) Uani 1 1 d D
H25 H 0.6731(6) 0.0728(18) -0.3026(16) 0.033 Uiso 1 1 d D
C26 C 0.69820(6) 0.14309(19) -0.17847(18) 0.0300(5) Uani 1 1 d D
H26 H 0.7176(5) 0.1081(19) -0.1739(19) 0.036 Uiso 1 1 d D
C27 C 0.69576(6) 0.21540(19) -0.11022(17) 0.0283(5) Uani 1 1 d D
H27 H 0.7135(5) 0.2334(19) -0.0569(16) 0.034 Uiso 1 1 d D
C28 C 0.66660(5) 0.26264(17) -0.11799(15) 0.0219(4) Uani 1 1 d D
H28 H 0.6655(6) 0.3091(17) -0.0691(15) 0.026 Uiso 1 1 d D
O1 O 0.63692(3) 0.17384(10) 0.09565(9) 0.0148(3) Uani 1 1 d .
C29 C 0.65785(5) 0.10481(14) 0.07595(14) 0.0148(4) Uani 1 1 d .
C30 C 0.64650(5) 0.02648(14) 0.00626(14) 0.0167(4) Uani 1 1 d .
C31 C 0.66914(5) -0.03476(15) -0.01968(15) 0.0202(4) Uani 1 1 d D
H31 H 0.6615(5) -0.0866(16) -0.0675(15) 0.024 Uiso 1 1 d D
C32 C 0.70175(5) -0.02296(16) 0.02392(16) 0.0230(4) Uani 1 1 d D
H32 H 0.7162(5) -0.0640(17) 0.0052(17) 0.028 Uiso 1 1 d D
C33 C 0.71243(5) 0.04811(16) 0.09851(16) 0.0201(4) Uani 1 1 d D
H33 H 0.7341(4) 0.0528(18) 0.1316(16) 0.024 Uiso 1 1 d D
C34 C 0.69084(5) 0.11268(15) 0.12640(14) 0.0165(4) Uani 1 1 d .
C35 C 0.61157(5) 0.00510(14) -0.03702(15) 0.0190(4) Uani 1 1 d .
C36 C 0.59015(5) 0.00473(15) 0.01947(17) 0.0221(4) Uani 1 1 d D
H36 H 0.5975(6) 0.0217(18) 0.0864(12) 0.027 Uiso 1 1 d D
C37 C 0.55781(6) -0.01821(18) -0.02138(19) 0.0302(5) Uani 1 1 d D
H37 H 0.5442(6) -0.015(2) 0.0186(17) 0.036 Uiso 1 1 d D
C38 C 0.54623(6) -0.04190(19) -0.1188(2) 0.0354(6) Uani 1 1 d D
H38 H 0.5246(4) -0.058(2) -0.1477(19) 0.042 Uiso 1 1 d D
C39 C 0.56703(6) -0.04247(18) -0.17608(18) 0.0320(5) Uani 1 1 d D
H39 H 0.5593(6) -0.057(2) -0.2431(13) 0.038 Uiso 1 1 d D
C40 C 0.59942(6) -0.01942(16) -0.13598(16) 0.0243(5) Uani 1 1 d D
H40 H 0.6127(5) -0.0179(19) -0.1773(16) 0.029 Uiso 1 1 d D
C41 C 0.70307(5) 0.18244(15) 0.21137(14) 0.0168(4) Uani 1 1 d .
C42 C 0.73337(5) 0.22893(17) 0.23027(16) 0.0229(4) Uani 1 1 d D
H42 H 0.7450(6) 0.2202(18) 0.1852(16) 0.027 Uiso 1 1 d D
C43 C 0.74615(5) 0.28597(17) 0.31424(17) 0.0263(5) Uani 1 1 d D
H43 H 0.7666(4) 0.3154(19) 0.3250(18) 0.032 Uiso 1 1 d D
C44 C 0.72863(6) 0.29886(18) 0.38010(17) 0.0277(5) Uani 1 1 d D
H44 H 0.7375(6) 0.3392(18) 0.4385(14) 0.033 Uiso 1 1 d D
C45 C 0.69839(6) 0.25471(18) 0.36189(16) 0.0255(5) Uani 1 1 d D
H45 H 0.6866(6) 0.2658(19) 0.4070(16) 0.031 Uiso 1 1 d D
C46 C 0.68580(5) 0.19695(17) 0.27878(15) 0.0211(4) Uani 1 1 d D
H46 H 0.6652(4) 0.1657(18) 0.2667(17) 0.025 Uiso 1 1 d D

loop_
_atom_site_aniso_label
_atom_site_aniso_U_11
_atom_site_aniso_U_22
_atom_site_aniso_U_33
_atom_site_aniso_U_23
_atom_site_aniso_U_13
_atom_site_aniso_U_12
Mo1 0.01154(8) 0.01017(8) 0.01169(8) 0.00044(6) 0.00318(6) 0.00069(6)
N1 0.0154(8) 0.0150(8) 0.0135(8) -0.0007(6) 0.0049(6) 0.0016(6)
C1 0.0179(10) 0.0126(9) 0.0137(9) -0.0002(7) 0.0057(8) 0.0009(7)
C2 0.0218(10) 0.0170(9) 0.0109(9) 0.0008(7) 0.0060(8) 0.0029(8)
C3 0.0309(12) 0.0173(10) 0.0155(10) 0.0026(8) 0.0093(9) 0.0088(8)
C4 0.0418(13) 0.0107(9) 0.0242(11) 0.0001(8) 0.0168(10) -0.0023(9)
C5 0.0278(12) 0.0184(10) 0.0262(11) -0.0014(8) 0.0108(10) -0.0069(8)
C6 0.0207(10) 0.0170(9) 0.0190(10) -0.0019(8) 0.0066(8) -0.0014(8)
C7 0.0192(10) 0.0168(10) 0.0197(10) 0.0002(8) 0.0031(8) 0.0054(8)
C8 0.0199(11) 0.0238(11) 0.0254(11) -0.0016(9) 0.0070(9) 0.0015(8)
C9 0.0254(12) 0.0314(13) 0.0248(12) 0.0028(10) 0.0007(10) 0.0093(10)
C10 0.0178(11) 0.0201(11) 0.0350(13) 0.0008(9) 0.0029(9) -0.0024(8)
C11 0.0268(14) 0.0427(16) 0.0617(19) 0.0005(14) 0.0179(14) 0.0037(12)
C12 0.0341(15) 0.0484(16) 0.0348(14) 0.0012(12) -0.0047(12) 0.0047(12)
N2 0.0147(8) 0.0153(8) 0.0142(8) 0.0002(6) 0.0047(7) 0.0011(6)
C13 0.0227(11) 0.0153(9) 0.0166(10) 0.0035(7) 0.0085(8) 0.0044(7)
C14 0.0224(11) 0.0268(11) 0.0245(11) 0.0050(9) 0.0130(9) 0.0030(9)
C15 0.0160(10) 0.0213(10) 0.0306(12) 0.0038(9) 0.0072(9) 0.0008(8)
C16 0.0162(10) 0.0161(9) 0.0200(10) 0.0005(8) 0.0032(8) 0.0011(7)
C17 0.0255(11) 0.0288(12) 0.0165(10) -0.0004(9) 0.0063(9) 0.0036(9)
C18 0.0173(10) 0.0301(12) 0.0209(11) -0.0022(9) 0.0010(9) -0.0007(9)
C19 0.0144(9) 0.0136(9) 0.0158(9) 0.0012(7) 0.0050(8) 0.0024(7)
C20 0.0193(10) 0.0179(10) 0.0143(9) 0.0027(7) 0.0067(8) 0.0027(7)
C21 0.0331(13) 0.0177(10) 0.0253(12) 0.0066(8) 0.0158(10) 0.0051(9)
C22 0.0219(11) 0.0377(13) 0.0159(10) 0.0028(9) 0.0048(9) 0.0025(9)
C23 0.0206(10) 0.0148(9) 0.0159(9) 0.0030(7) 0.0081(8) 0.0017(7)
C24 0.0258(11) 0.0223(11) 0.0179(10) -0.0011(8) 0.0094(9) -0.0005(8)
C25 0.0368(13) 0.0224(11) 0.0313(12) -0.0005(9) 0.0215(11) 0.0050(9)
C26 0.0269(12) 0.0314(12) 0.0379(14) 0.0126(10) 0.0193(11) 0.0110(10)
C27 0.0207(11) 0.0392(14) 0.0245(12) 0.0071(10) 0.0059(9) -0.0011(10)
C28 0.0231(11) 0.0251(11) 0.0184(10) -0.0011(8) 0.0073(9) -0.0017(9)
O1 0.0145(7) 0.0130(6) 0.0154(7) 0.0006(5) 0.0023(5) 0.0029(5)
C29 0.0179(10) 0.0120(9) 0.0153(9) 0.0032(7) 0.0063(8) 0.0030(7)
C30 0.0205(10) 0.0115(9) 0.0175(10) 0.0024(7) 0.0044(8) 0.0010(7)
C31 0.0272(11) 0.0126(9) 0.0210(10) 0.0001(8) 0.0075(9) 0.0034(8)
C32 0.0239(11) 0.0195(10) 0.0275(11) 0.0043(8) 0.0103(9) 0.0085(8)
C33 0.0154(10) 0.0206(10) 0.0239(11) 0.0050(8) 0.0048(8) 0.0034(8)
C34 0.0180(10) 0.0135(9) 0.0179(10) 0.0046(7) 0.0047(8) 0.0004(7)
C35 0.0220(10) 0.0088(8) 0.0235(11) 0.0010(7) 0.0024(8) 0.0013(7)
C36 0.0237(11) 0.0131(9) 0.0279(11) 0.0018(8) 0.0049(9) -0.0012(8)
C37 0.0256(12) 0.0222(11) 0.0427(15) 0.0005(10) 0.0100(11) -0.0056(9)
C38 0.0239(12) 0.0230(12) 0.0502(16) -0.0026(11) -0.0034(12) -0.0058(9)
C39 0.0342(14) 0.0210(11) 0.0315(13) -0.0061(9) -0.0053(11) -0.0033(9)
C40 0.0298(12) 0.0142(10) 0.0263(12) -0.0026(8) 0.0038(10) 0.0008(8)
C41 0.0157(9) 0.0157(9) 0.0167(10) 0.0053(7) 0.0010(8) 0.0011(7)
C42 0.0188(10) 0.0248(11) 0.0254(11) 0.0021(9) 0.0068(9) -0.0006(9)
C43 0.0188(11) 0.0263(12) 0.0316(12) -0.0012(9) 0.0039(9) -0.0071(9)
C44 0.0283(12) 0.0307(12) 0.0208(11) -0.0025(9) 0.0018(9) -0.0080(9)
C45 0.0280(12) 0.0313(12) 0.0175(10) 0.0008(8) 0.0069(9) -0.0065(9)
C46 0.0188(10) 0.0243(11) 0.0185(10) 0.0036(8) 0.0026(8) -0.0053(8)

loop_
_atom_type_symbol
_atom_type_description
_atom_type_scat_dispersion_real
_atom_type_scat_dispersion_imag
_atom_type_scat_source
C C 0.0033 0.0016 'International Tables Vol C Tables 4.2.6.8 and 6.1.1.4'
H H 0.0000 0.0000 'International Tables Vol C Tables 4.2.6.8 and 6.1.1.4'
N N 0.0061 0.0033 'International Tables Vol C Tables 4.2.6.8 and 6.1.1.4'
O O 0.0106 0.0060 'International Tables Vol C Tables 4.2.6.8 and 6.1.1.4'
Mo Mo -1.6832 0.6857 'International Tables Vol C Tables 4.2.6.8 and 6.1.1.4'

loop_
_geom_angle_atom_site_label_1
_geom_angle_atom_site_label_2
_geom_angle_atom_site_label_3
_geom_angle
N1 Mo1 C19 99.63(8)
N1 Mo1 O1 117.14(7)
C19 Mo1 O1 106.85(7)
N1 Mo1 N2 111.02(7)
C19 Mo1 N2 104.78(8)
O1 Mo1 N2 115.28(6)
C1 N1 Mo1 168.54(15)
N1 C1 C6 120.14(17)
N1 C1 C2 118.38(17)
C6 C1 C2 121.44(18)
C3 C2 C1 117.78(19)
C3 C2 C7 122.46(18)
C1 C2 C7 119.71(17)
C4 C3 C2 120.86(19)
C4 C3 H3 120.0(15)
C2 C3 H3 119.2(15)
C5 C4 C3 120.92(19)
C5 C4 H4 117.8(15)
C3 C4 H4 121.3(15)
C4 C5 C6 121.2(2)
C4 C5 H5 122.2(16)
C6 C5 H5 116.6(16)
C5 C6 C1 117.78(19)
C5 C6 C10 120.79(19)
C1 C6 C10 121.40(18)
C2 C7 C9 113.98(18)
C2 C7 C8 109.89(17)
C9 C7 C8 111.22(18)
C2 C7 H7 107.9(13)
C9 C7 H7 107.7(13)
C8 C7 H7 105.7(14)
C7 C8 H8A 111.9(15)
C7 C8 H8B 112.5(15)
H8A C8 H8B 108(2)
C7 C8 H8C 109.4(15)
H8A C8 H8C 106(2)
H8B C8 H8C 108(2)
C7 C9 H9A 112.3(16)
C7 C9 H9B 112.3(17)
H9A C9 H9B 109(2)
C7 C9 H9C 108.9(17)
H9A C9 H9C 111(2)
H9B C9 H9C 103(2)
C6 C10 C11 111.8(2)
C6 C10 C12 110.11(19)
C11 C10 C12 110.8(2)
C6 C10 H10 109.6(15)
C11 C10 H10 105.9(15)
C12 C10 H10 108.6(15)
C10 C11 H11A 114(2)
C10 C11 H11B 109(2)
H11A C11 H11B 106(3)
C10 C11 H11C 110(2)
H11A C11 H11C 108(3)
H11B C11 H11C 109(3)
C10 C12 H12A 109.5
C10 C12 H12B 109.5
H12A C12 H12B 109.5
C10 C12 H12C 109.5
H12A C12 H12C 109.5
H12B C12 H12C 109.5
C16 N2 C13 106.80(16)
C16 N2 Mo1 137.40(13)
C13 N2 Mo1 115.56(13)
C14 C13 N2 108.88(18)
C14 C13 C17 130.31(19)
N2 C13 C17 120.80(18)
C13 C14 C15 107.37(19)
C13 C14 H14 124.1(16)
C15 C14 H14 128.5(16)
C16 C15 C14 107.97(19)
C16 C15 H15 123.4(15)
C14 C15 H15 128.7(15)
C15 C16 N2 108.96(18)
C15 C16 C18 128.67(19)
N2 C16 C18 122.36(18)
C13 C17 H17A 108.7(16)
C13 C17 H17B 111.8(15)
H17A C17 H17B 108(2)
C13 C17 H17C 112.2(16)
H17A C17 H17C 105(2)
H17B C17 H17C 111(2)
C16 C18 H18A 108.1(16)
C16 C18 H18B 113.3(16)
H18A C18 H18B 107(2)
C16 C18 H18C 111.8(16)
H18A C18 H18C 111(2)
H18B C18 H18C 105(2)
C20 C19 Mo1 147.85(15)
C20 C19 H19 113.9(13)
Mo1 C19 H19 95.9(13)
C19 C20 C21 112.62(16)
C19 C20 C22 108.38(17)
C21 C20 C22 109.01(18)
C19 C20 C23 104.18(15)
C21 C20 C23 110.11(17)
C22 C20 C23 112.52(17)
C20 C21 H21A 111.7(16)
C20 C21 H21B 109.4(16)
H21A C21 H21B 110(2)
C20 C21 H21C 107.0(15)
H21A C21 H21C 108(2)
H21B C21 H21C 111(2)
C20 C22 H22A 110.6(15)
C20 C22 H22B 110.8(16)
H22A C22 H22B 109(2)
C20 C22 H22C 108.8(16)
H22A C22 H22C 109(2)
H22B C22 H22C 109(2)
C24 C23 C28 117.52(19)
C24 C23 C20 123.05(18)
C28 C23 C20 119.38(18)
C25 C24 C23 120.9(2)
C25 C24 H24 120.4(15)
C23 C24 H24 118.7(15)
C26 C25 C24 120.5(2)
C26 C25 H25 120.0(16)
C24 C25 H25 119.5(16)
C25 C26 C27 119.4(2)
C25 C26 H26 118.7(16)
C27 C26 H26 121.9(16)
C28 C27 C26 120.0(2)
C28 C27 H27 117.7(16)
C26 C27 H27 122.2(16)
C27 C28 C23 121.6(2)
C27 C28 H28 118.1(15)
C23 C28 H28 120.3(15)
C29 O1 Mo1 138.51(12)
O1 C29 C34 118.88(17)
O1 C29 C30 120.39(17)
C34 C29 C30 120.73(17)
C31 C30 C29 118.25(18)
C31 C30 C35 119.40(18)
C29 C30 C35 122.31(18)
C32 C31 C30 121.49(19)
C32 C31 H31 120.2(14)
C30 C31 H31 118.3(14)
C31 C32 C33 119.57(19)
C31 C32 H32 119.9(15)
C33 C32 H32 120.5(15)
C32 C33 C34 121.28(19)
C32 C33 H33 120.2(15)
C34 C33 H33 118.6(15)
C33 C34 C29 118.19(18)
C33 C34 C41 119.45(18)
C29 C34 C41 122.26(17)
C36 C35 C40 118.1(2)
C36 C35 C30 121.57(19)
C40 C35 C30 120.29(19)
C37 C36 C35 120.9(2)
C37 C36 H36 118.7(15)
C35 C36 H36 120.4(15)
C38 C37 C36 120.3(2)
C38 C37 H37 121.7(17)
C36 C37 H37 118.0(17)
C37 C38 C39 119.8(2)
C37 C38 H38 121.7(18)
C39 C38 H38 118.5(18)
C38 C39 C40 120.4(2)
C38 C39 H39 120.6(17)
C40 C39 H39 119.1(17)
C39 C40 C35 120.5(2)
C39 C40 H40 118.3(16)
C35 C40 H40 121.1(16)
C42 C41 C46 117.89(19)
C42 C41 C34 120.84(19)
C46 C41 C34 121.08(18)
C43 C42 C41 121.0(2)
C43 C42 H42 120.5(15)
C41 C42 H42 118.5(16)
C44 C43 C42 120.0(2)
C44 C43 H43 121.2(16)
C42 C43 H43 118.8(16)
C45 C44 C43 119.8(2)
C45 C44 H44 120.3(15)
C43 C44 H44 119.9(15)
C46 C45 C44 120.2(2)
C46 C45 H45 121.4(16)
C44 C45 H45 118.4(16)
C45 C46 C41 121.1(2)
C45 C46 H46 120.3(15)
C41 C46 H46 118.6(15)

loop_
_geom_bond_atom_site_label_1
_geom_bond_atom_site_label_2
_geom_bond_distance
Mo1 N1 1.7329(16)
Mo1 C19 1.863(2)
Mo1 O1 1.9423(13)
Mo1 N2 2.0277(17)
N1 C1 1.387(2)
C1 C6 1.412(3)
C1 C2 1.424(3)
C2 C3 1.388(3)
C2 C7 1.516(3)
C3 C4 1.385(3)
C3 H3 0.939(16)
C4 C5 1.374(3)
C4 H4 0.957(16)
C5 C6 1.392(3)
C5 H5 0.938(16)
C6 C10 1.514(3)
C7 C9 1.530(3)
C7 C8 1.535(3)
C7 H7 0.987(16)
C8 H8A 0.969(16)
C8 H8B 0.984(16)
C8 H8C 0.978(16)
C9 H9A 0.983(17)
C9 H9B 0.967(17)
C9 H9C 0.969(17)
C10 C11 1.529(4)
C10 C12 1.531(3)
C10 H10 0.971(16)
C11 H11A 0.978(18)
C11 H11B 0.967(18)
C11 H11C 0.982(18)
C12 H12A 0.9800
C12 H12B 0.9800
C12 H12C 0.9800
N2 C16 1.396(3)
N2 C13 1.407(3)
C13 C14 1.360(3)
C13 C17 1.496(3)
C14 C15 1.425(3)
C14 H14 0.929(16)
C15 C16 1.358(3)
C15 H15 0.950(16)
C16 C18 1.493(3)
C17 H17A 0.973(17)
C17 H17B 0.978(17)
C17 H17C 0.956(16)
C18 H18A 0.949(17)
C18 H18B 0.965(17)
C18 H18C 0.952(17)
C19 C20 1.512(3)
C19 H19 0.959(15)
C20 C21 1.532(3)
C20 C22 1.540(3)
C20 C23 1.541(3)
C21 H21A 0.986(16)
C21 H21B 0.976(16)
C21 H21C 0.985(16)
C22 H22A 0.992(17)
C22 H22B 0.972(17)
C22 H22C 0.979(17)
C23 C24 1.393(3)
C23 C28 1.397(3)
C24 C25 1.389(3)
C24 H24 0.942(16)
C25 C26 1.378(4)
C25 H25 0.941(16)
C26 C27 1.385(3)
C26 H26 0.943(16)
C27 C28 1.379(3)
C27 H27 0.944(17)
C28 H28 0.939(16)
O1 C29 1.362(2)
C29 C34 1.407(3)
C29 C30 1.413(3)
C30 C31 1.395(3)
C30 C35 1.486(3)
C31 C32 1.378(3)
C31 H31 0.951(16)
C32 C33 1.389(3)
C32 H32 0.921(16)
C33 C34 1.399(3)
C33 H33 0.925(16)
C34 C41 1.490(3)
C35 C36 1.400(3)
C35 C40 1.403(3)
C36 C37 1.385(3)
C36 H36 0.947(16)
C37 C38 1.379(4)
C37 H37 0.935(16)
C38 C39 1.386(4)
C38 H38 0.931(17)
C39 C40 1.386(3)
C39 H39 0.942(16)
C40 H40 0.942(16)
C41 C42 1.398(3)
C41 C46 1.398(3)
C42 C43 1.388(3)
C42 H42 0.938(16)
C43 C44 1.385(3)
C43 H43 0.935(16)
C44 C45 1.384(3)
C44 H44 0.970(16)
C45 C46 1.382(3)
C45 H45 0.944(16)
C46 H46 0.948(16)

loop_
_geom_torsion_atom_site_label_1
_geom_torsion_atom_site_label_2
_geom_torsion_atom_site_label_3
_geom_torsion_atom_site_label_4
_geom_torsion
C19 Mo1 N1 C1 57.8(7)
O1 Mo1 N1 C1 172.5(7)
N2 Mo1 N1 C1 -52.2(7)
Mo1 N1 C1 C6 -160.7(6)
Mo1 N1 C1 C2 17.2(8)
N1 C1 C2 C3 -177.45(17)
C6 C1 C2 C3 0.4(3)
N1 C1 C2 C7 4.9(3)
C6 C1 C2 C7 -177.20(18)
C1 C2 C3 C4 -0.2(3)
C7 C2 C3 C4 177.35(19)
C2 C3 C4 C5 -0.5(3)
C3 C4 C5 C6 0.9(3)
C4 C5 C6 C1 -0.7(3)
C4 C5 C6 C10 -178.8(2)
N1 C1 C6 C5 177.84(18)
C2 C1 C6 C5 0.0(3)
N1 C1 C6 C10 -4.1(3)
C2 C1 C6 C10 178.12(19)
C3 C2 C7 C9 32.3(3)
C1 C2 C7 C9 -150.22(19)
C3 C2 C7 C8 -93.3(2)
C1 C2 C7 C8 84.2(2)
C5 C6 C10 C11 -56.9(3)
C1 C6 C10 C11 125.0(2)
C5 C6 C10 C12 66.7(3)
C1 C6 C10 C12 -111.4(2)
N1 Mo1 N2 C16 105.67(19)
C19 Mo1 N2 C16 -1.0(2)
O1 Mo1 N2 C16 -118.12(19)
N1 Mo1 N2 C13 -80.87(14)
C19 Mo1 N2 C13 172.47(13)
O1 Mo1 N2 C13 55.35(14)
C16 N2 C13 C14 1.0(2)
Mo1 N2 C13 C14 -174.34(14)
C16 N2 C13 C17 -178.10(18)
Mo1 N2 C13 C17 6.5(2)
N2 C13 C14 C15 -0.5(2)
C17 C13 C14 C15 178.5(2)
C13 C14 C15 C16 -0.3(2)
C14 C15 C16 N2 0.9(2)
C14 C15 C16 C18 -178.3(2)
C13 N2 C16 C15 -1.2(2)
Mo1 N2 C16 C15 172.63(15)
C13 N2 C16 C18 178.07(19)
Mo1 N2 C16 C18 -8.1(3)
N1 Mo1 C19 C20 18.2(3)
O1 Mo1 C19 C20 -104.2(3)
N2 Mo1 C19 C20 133.1(3)
Mo1 C19 C20 C21 -31.2(4)
Mo1 C19 C20 C22 -151.8(2)
Mo1 C19 C20 C23 88.1(3)
C19 C20 C23 C24 115.3(2)
C21 C20 C23 C24 -123.7(2)
C22 C20 C23 C24 -1.8(3)
C19 C20 C23 C28 -62.1(2)
C21 C20 C23 C28 58.9(2)
C22 C20 C23 C28 -179.25(18)
C28 C23 C24 C25 0.1(3)
C20 C23 C24 C25 -177.38(19)
C23 C24 C25 C26 0.6(3)
C24 C25 C26 C27 -1.2(3)
C25 C26 C27 C28 1.1(3)
C26 C27 C28 C23 -0.5(3)
C24 C23 C28 C27 -0.1(3)
C20 C23 C28 C27 177.44(19)
N1 Mo1 O1 C29 -101.68(19)
C19 Mo1 O1 C29 8.9(2)
N2 Mo1 O1 C29 124.86(18)
Mo1 O1 C29 C34 123.12(18)
Mo1 O1 C29 C30 -57.1(3)
O1 C29 C30 C31 172.63(17)
C34 C29 C30 C31 -7.6(3)
O1 C29 C30 C35 -9.7(3)
C34 C29 C30 C35 170.06(18)
C29 C30 C31 C32 2.7(3)
C35 C30 C31 C32 -175.02(19)
C30 C31 C32 C33 3.0(3)
C31 C32 C33 C34 -4.0(3)
C32 C33 C34 C29 -0.8(3)
C32 C33 C34 C41 175.63(19)
O1 C29 C34 C33 -173.59(17)
C30 C29 C34 C33 6.7(3)
O1 C29 C34 C41 10.1(3)
C30 C29 C34 C41 -169.65(18)
C31 C30 C35 C36 135.8(2)
C29 C30 C35 C36 -41.9(3)
C31 C30 C35 C40 -41.7(3)
C29 C30 C35 C40 140.7(2)
C40 C35 C36 C37 -0.6(3)
C30 C35 C36 C37 -178.15(19)
C35 C36 C37 C38 0.5(3)
C36 C37 C38 C39 -0.2(4)
C37 C38 C39 C40 0.0(4)
C38 C39 C40 C35 -0.2(3)
C36 C35 C40 C39 0.5(3)
C30 C35 C40 C39 178.05(19)
C33 C34 C41 C42 35.9(3)
C29 C34 C41 C42 -147.8(2)
C33 C34 C41 C46 -138.9(2)
C29 C34 C41 C46 37.3(3)
C46 C41 C42 C43 1.2(3)
C34 C41 C42 C43 -173.8(2)
C41 C42 C43 C44 -1.0(3)
C42 C43 C44 C45 0.0(4)
C43 C44 C45 C46 0.7(4)
C44 C45 C46 C41 -0.4(3)
C42 C41 C46 C45 -0.5(3)
C34 C41 C46 C45 174.5(2)

loop_
_cod_related_entry_id
_cod_related_entry_database
_cod_related_entry_code
1 ChemSpider 30660202
